data_4126583
loop_
_publ_author_name
'Kim, Byoungmoo'
'Storch, Golo'
'Banerjee, Gourab'
'Mercado, Brandon Q.'
'Castillo-Lora, Janelle'
'Brudvig, Gary W.'
'Mayer, James M.'
'Miller, Scott J.'

_publ_section_title
;
 Stereodynamic Quinone-Hydroquinone Molecules That Enantiomerize at
 sp(3)-Carbon via Redox-Interconversion.
;
_journal_name_full 'Journal of the American Chemical Society'
_journal_paper_doi 10.1021/jacs.7b09176
_journal_year 2017
_chemical_absolute_configuration unk
_chemical_formula_moiety 'C25 H32 O4'
_chemical_formula_sum 'C25 H32 O4'
_chemical_formula_weight 396.50
_space_group_crystal_system monoclinic
_space_group_IT_number 4
_space_group_name_Hall 'P 2yb'
_space_group_name_H-M_alt 'P 1 21 1'
_symmetry_space_group_name_Hall 'P 2yb'
_symmetry_space_group_name_H-M 'P 1 21 1'
_atom_sites_solution_hydrogens geom
_atom_sites_solution_primary SHELXT
_atom_sites_solution_secondary difmap
_audit_creation_method SHELXL-2014/7
_cell_angle_alpha 90
_cell_angle_beta 92.834(2)
_cell_angle_gamma 90
_cell_formula_units_Z 4
_cell_length_a 6.6711(5)
_cell_length_b 30.029(2)
_cell_length_c 11.3380(8)
_cell_measurement_reflns_used 511
_cell_measurement_temperature 93(2)
_cell_measurement_theta_max 68.3
_cell_measurement_theta_min 2.9
_cell_volume 2268.5(3)
_computing_cell_refinement 'CrystalClear-SM Expert 2.0 r15 (Rigaku, 2011)'
_computing_data_collection 'CrystalClear-SM Expert 2.0 r15 (Rigaku, 2011)'
_computing_data_reduction 'CrystalClear-SM Expert 2.0 r15 (Rigaku, 2011)'
_computing_molecular_graphics
; 
Dolomanov, O.V.; Bourhis, L.J.; Gildea, R.J.; Howard, J.A.K.; Puschmann, H., 
OLEX2: A complete structure solution, refinement and analysis program 
(2009). J. Appl. Cryst., 42, 339-341. 
;
_computing_publication_material 'CIFTAB-2014/2 (Sheldrick, 2014)'
_computing_structure_refinement 'SHELXL-2014/7 (Sheldrick, 2014)'
_computing_structure_solution 'SHELXT-2014/5 (Sheldrick, 2014)'
_diffrn_ambient_temperature 93(2)
_diffrn_detector_area_resol_mean 22.2
_diffrn_measured_fraction_theta_full 0.998
_diffrn_measured_fraction_theta_max 0.993
_diffrn_measurement_device_type 'Rigaku Saturn 944+ CCD'
_diffrn_measurement_method \w
_diffrn_radiation_type CuK\a
_diffrn_radiation_wavelength 1.54178
_diffrn_reflns_av_R_equivalents 0.0519
_diffrn_reflns_av_unetI/netI 0.0232
_diffrn_reflns_Laue_measured_fraction_full 0.998
_diffrn_reflns_Laue_measured_fraction_max 0.993
_diffrn_reflns_limit_h_max 7
_diffrn_reflns_limit_h_min -7
_diffrn_reflns_limit_k_max 35
_diffrn_reflns_limit_k_min -35
_diffrn_reflns_limit_l_max 13
_diffrn_reflns_limit_l_min -13
_diffrn_reflns_number 78956
_diffrn_reflns_point_group_measured_fraction_full 0.992
_diffrn_reflns_point_group_measured_fraction_max 0.987
_diffrn_reflns_theta_full 67.679
_diffrn_reflns_theta_max 67.870
_diffrn_reflns_theta_min 2.943
_diffrn_source 'microfocus rotating anode'
_exptl_absorpt_coefficient_mu 0.614
_exptl_absorpt_correction_T_max 1.000
_exptl_absorpt_correction_T_min 0.865
_exptl_absorpt_correction_type multi-scan
_exptl_absorpt_process_details 'REQAB (Rigaku, 1998)'
_exptl_crystal_colour Colorless
_exptl_crystal_density_diffrn 1.161
_exptl_crystal_density_method 'not measured'
_exptl_crystal_description Needel
_exptl_crystal_F_000 856
_exptl_crystal_size_max 0.240
_exptl_crystal_size_mid 0.020
_exptl_crystal_size_min 0.020
_refine_diff_density_max 0.923
_refine_diff_density_min -0.406
_refine_diff_density_rms 0.073
_refine_ls_abs_structure_details
; 
 Flack x determined using 2833 quotients [(I+)-(I-)]/[(I+)+(I-)] 
 (Parsons, Flack and Wagner, Acta Cryst. B69 (2013) 249-259). 
;
_refine_ls_abs_structure_Flack 0.34(7)
_refine_ls_extinction_method none
_refine_ls_goodness_of_fit_ref 1.031
_refine_ls_hydrogen_treatment constr
_refine_ls_matrix_type full
_refine_ls_number_parameters 541
_refine_ls_number_reflns 8128
_refine_ls_number_restraints 1
_refine_ls_restrained_S_all 1.031
_refine_ls_R_factor_all 0.0956
_refine_ls_R_factor_gt 0.0827
_refine_ls_shift/su_max 0.000
_refine_ls_shift/su_mean 0.000
_refine_ls_structure_factor_coef Fsqd
_refine_ls_weighting_details 'w=1/[\s^2^(Fo^2^)+(0.1617P)^2^+1.7838P] where P=(Fo^2^+2Fc^2^)/3'
_refine_ls_weighting_scheme calc
_refine_ls_wR_factor_gt 0.2333
_refine_ls_wR_factor_ref 0.2486
_reflns_Friedel_coverage 0.948
_reflns_Friedel_fraction_full 0.987
_reflns_Friedel_fraction_max 0.981
_reflns_number_gt 6798
_reflns_number_total 8128
_reflns_threshold_expression 'I > 2\s(I)'
_cod_data_source_file ja7b09176_si_006.cif
_cod_data_source_block 007-16199
_cod_original_cell_volume 2268.6(3)
_cod_database_code 4126583
_shelx_shelxl_version_number 2014/7
_shelx_space_group_comment
; 
The symmetry employed for this shelxl refinement is uniquely defined 
by the following loop, which should always be used as a source of 
symmetry information in preference to the above space-group names. 
They are only intended as comments. 
;
_shelx_estimated_absorpt_t_min 0.867
_shelx_estimated_absorpt_t_max 0.988

loop_
_space_group_symop_operation_xyz
'x, y, z'
'-x, y+1/2, -z'

loop_
_atom_site_label
_atom_site_type_symbol
_atom_site_fract_x
_atom_site_fract_y
_atom_site_fract_z
_atom_site_U_iso_or_equiv
_atom_site_adp_type
_atom_site_occupancy
_atom_site_site_symmetry_order
_atom_site_calc_flag
_atom_site_refinement_flags_posn
_atom_site_refinement_flags_adp
C1B C 0.2574(8) 0.5876(2) -0.0586(5) 0.0351(13) Uani 1 1 d . .
H1B H 0.1210 0.5737 -0.0611 0.042 Uiso 1 1 calc R U
O1B O -0.1060(6) 0.62233(16) 0.0296(4) 0.0469(11) Uani 1 1 d . .
C2B C 0.2499(8) 0.62405(19) 0.0347(6) 0.0354(12) Uani 1 1 d . .
O2B O 0.5550(7) 0.6905(2) 0.2295(7) 0.081(2) Uani 1 1 d . .
C3B C 0.4126(9) 0.6425(2) 0.0886(6) 0.0403(14) Uani 1 1 d . .
H3B H 0.5414 0.6326 0.0678 0.048 Uiso 1 1 calc R U
O3B O 0.1979(7) 0.54167(16) 0.1488(4) 0.0506(12) Uani 1 1 d . .
O4B O 0.8223(9) 0.4833(3) -0.0717(5) 0.082(2) Uani 1 1 d . .
C4B C 0.3993(10) 0.6774(2) 0.1789(8) 0.0544(19) Uani 1 1 d . .
C5B C 0.1990(9) 0.6939(2) 0.2122(7) 0.0483(17) Uani 1 1 d . .
C6B C 0.0369(9) 0.6752(2) 0.1590(6) 0.0405(14) Uani 1 1 d . .
H6B H -0.0919 0.6854 0.1790 0.049 Uiso 1 1 calc R U
C7B C 0.0488(8) 0.6391(2) 0.0700(6) 0.0384(14) Uani 1 1 d . .
C8B C 0.3990(8) 0.5509(2) -0.0147(5) 0.0340(13) Uani 1 1 d . .
C9B C 0.5637(9) 0.5348(2) -0.0641(5) 0.0398(14) Uani 1 1 d . .
H9B H 0.6058 0.5486 -0.1341 0.048 Uiso 1 1 calc R U
C10B C 0.6831(10) 0.4968(3) -0.0152(6) 0.0503(18) Uani 1 1 d . .
C11B C 0.6258(10) 0.4752(3) 0.0959(5) 0.0497(17) Uani 1 1 d . .
C12B C 0.4646(9) 0.4923(2) 0.1463(5) 0.0406(14) Uani 1 1 d . .
H12B H 0.4271 0.4798 0.2189 0.049 Uiso 1 1 calc R U
C13B C 0.3433(9) 0.5290(2) 0.0970(5) 0.0369(13) Uani 1 1 d . .
C14B C 0.2793(10) 0.6072(2) -0.1844(6) 0.0415(14) Uani 1 1 d . .
C15B C 0.4809(11) 0.6300(3) -0.2012(7) 0.0580(19) Uani 1 1 d . .
H15A H 0.4945 0.6558 -0.1484 0.087 Uiso 1 1 calc R U
H15B H 0.4871 0.6400 -0.2833 0.087 Uiso 1 1 calc R U
H15C H 0.5903 0.6090 -0.1828 0.087 Uiso 1 1 calc R U
C16B C 0.1139(11) 0.6419(3) -0.2084(7) 0.0559(18) Uani 1 1 d . .
H16A H -0.0169 0.6287 -0.1943 0.084 Uiso 1 1 calc R U
H16B H 0.1158 0.6519 -0.2907 0.084 Uiso 1 1 calc R U
H16C H 0.1372 0.6675 -0.1557 0.084 Uiso 1 1 calc R U
C17B C 0.2438(11) 0.5697(3) -0.2749(6) 0.0515(17) Uani 1 1 d . .
H17A H 0.3572 0.5489 -0.2696 0.077 Uiso 1 1 calc R U
H17B H 0.2316 0.5824 -0.3545 0.077 Uiso 1 1 calc R U
H17C H 0.1200 0.5538 -0.2584 0.077 Uiso 1 1 calc R U
C18B C 0.1864(11) 0.7295(3) 0.3101(10) 0.079(3) Uani 1 1 d . .
C19B C 0.2754(15) 0.7105(5) 0.4299(10) 0.099(4) Uani 1 1 d . .
H19A H 0.1985 0.6842 0.4518 0.148 Uiso 1 1 calc R U
H19B H 0.2676 0.7332 0.4916 0.148 Uiso 1 1 calc R U
H19C H 0.4160 0.7021 0.4215 0.148 Uiso 1 1 calc R U
C20B C 0.3014(15) 0.7707(4) 0.2781(17) 0.129(7) Uani 1 1 d . .
H20A H 0.4454 0.7640 0.2812 0.194 Uiso 1 1 calc R U
H20B H 0.2751 0.7945 0.3342 0.194 Uiso 1 1 calc R U
H20C H 0.2585 0.7802 0.1982 0.194 Uiso 1 1 calc R U
C21B C -0.0333(12) 0.7437(3) 0.3234(11) 0.081(3) Uani 1 1 d . .
H21A H -0.0918 0.7533 0.2466 0.122 Uiso 1 1 calc R U
H21B H -0.0379 0.7684 0.3798 0.122 Uiso 1 1 calc R U
H21C H -0.1099 0.7184 0.3524 0.122 Uiso 1 1 calc R U
C22B C 0.7362(12) 0.4313(3) 0.1434(7) 0.0545(18) Uani 1 1 d . .
C23B C 0.9629(12) 0.4407(3) 0.1556(7) 0.062(2) Uani 1 1 d . .
H23A H 1.0085 0.4523 0.0807 0.093 Uiso 1 1 calc R U
H23B H 1.0349 0.4131 0.1757 0.093 Uiso 1 1 calc R U
H23C H 0.9898 0.4628 0.2182 0.093 Uiso 1 1 calc R U
C24B C 0.6661(13) 0.4185(3) 0.2652(7) 0.063(2) Uani 1 1 d . .
H24A H 0.6705 0.4448 0.3165 0.095 Uiso 1 1 calc R U
H24B H 0.7546 0.3954 0.2997 0.095 Uiso 1 1 calc R U
H24C H 0.5283 0.4072 0.2574 0.095 Uiso 1 1 calc R U
C25B C 0.6975(15) 0.3931(3) 0.0601(8) 0.070(2) Uani 1 1 d . .
H25A H 0.5531 0.3869 0.0531 0.106 Uiso 1 1 calc R U
H25B H 0.7688 0.3666 0.0905 0.106 Uiso 1 1 calc R U
H25C H 0.7452 0.4007 -0.0177 0.106 Uiso 1 1 calc R U
O1A O 0.5968(6) 0.38238(16) 0.5375(4) 0.0456(11) Uani 1 1 d . .
C1A C 0.2390(8) 0.4179(2) 0.6256(5) 0.0344(13) Uani 1 1 d . .
H1A H 0.3752 0.4318 0.6251 0.041 Uiso 1 1 calc R U
C2A C 0.2431(8) 0.38155(19) 0.5347(5) 0.0316(12) Uani 1 1 d . .
O2A O -0.0691(6) 0.30743(19) 0.3635(5) 0.0602(14) Uani 1 1 d . .
O3A O 0.2968(7) 0.46244(15) 0.4187(5) 0.0513(12) Uani 1 1 d . .
C3A C 0.0794(8) 0.3615(2) 0.4858(5) 0.0361(13) Uani 1 1 d . .
H3A H -0.0483 0.3715 0.5084 0.043 Uiso 1 1 calc R U
O4A O -0.3286(10) 0.5214(3) 0.6396(5) 0.096(3) Uani 1 1 d . .
C4A C 0.0857(9) 0.3248(2) 0.3987(6) 0.0384(14) Uani 1 1 d . .
C5A C 0.2862(9) 0.31007(19) 0.3575(6) 0.0381(13) Uani 1 1 d . .
C6A C 0.4485(9) 0.3302(2) 0.4079(5) 0.0364(13) Uani 1 1 d . .
H6A H 0.5763 0.3207 0.3844 0.044 Uiso 1 1 calc R U
C7A C 0.4435(8) 0.3660(2) 0.4972(5) 0.0356(13) Uani 1 1 d . .
C8A C 0.0959(8) 0.4545(2) 0.5824(5) 0.0381(13) Uani 1 1 d . .
C9A C -0.0672(9) 0.4701(3) 0.6334(6) 0.0458(16) Uani 1 1 d . .
H9A H -0.1076 0.4561 0.7036 0.055 Uiso 1 1 calc R U
C10A C -0.1868(11) 0.5079(3) 0.5855(6) 0.058(2) Uani 1 1 d . .
C11A C -0.1301(10) 0.5303(3) 0.4727(6) 0.0521(18) Uani 1 1 d . .
C12A C 0.0302(10) 0.5132(2) 0.4219(6) 0.0434(15) Uani 1 1 d . .
H12A H 0.0695 0.5262 0.3502 0.052 Uiso 1 1 calc R U
C13A C 0.1495(9) 0.4754(2) 0.4709(6) 0.0390(13) Uani 1 1 d . .
C14A C 0.2217(10) 0.4006(3) 0.7559(6) 0.0466(16) Uani 1 1 d . .
C15A C 0.0232(12) 0.3762(3) 0.7756(7) 0.0556(18) Uani 1 1 d . .
H15D H -0.0878 0.3976 0.7707 0.083 Uiso 1 1 calc R U
H15E H 0.0300 0.3623 0.8538 0.083 Uiso 1 1 calc R U
H15F H 0.0010 0.3533 0.7148 0.083 Uiso 1 1 calc R U
C16A C 0.2601(10) 0.4388(3) 0.8419(6) 0.0521(18) Uani 1 1 d . .
H16D H 0.2599 0.4275 0.9230 0.078 Uiso 1 1 calc R U
H16E H 0.1544 0.4613 0.8300 0.078 Uiso 1 1 calc R U
H16F H 0.3907 0.4523 0.8282 0.078 Uiso 1 1 calc R U
C17A C 0.3882(12) 0.3652(3) 0.7779(7) 0.0557(19) Uani 1 1 d . .
H17D H 0.3616 0.3396 0.7256 0.084 Uiso 1 1 calc R U
H17E H 0.3896 0.3553 0.8603 0.084 Uiso 1 1 calc R U
H17F H 0.5188 0.3781 0.7616 0.084 Uiso 1 1 calc R U
C18A C 0.2941(10) 0.2740(3) 0.2649(8) 0.0573(19) Uani 1 1 d . .
C19A C 0.2127(15) 0.2310(3) 0.3140(13) 0.101(4) Uani 1 1 d . .
H19D H 0.2888 0.2233 0.3873 0.151 Uiso 1 1 calc R U
H19E H 0.2258 0.2071 0.2562 0.151 Uiso 1 1 calc R U
H19F H 0.0709 0.2350 0.3303 0.151 Uiso 1 1 calc R U
C20A C 0.1741(16) 0.2891(5) 0.1511(9) 0.110(5) Uani 1 1 d . .
H20D H 0.0319 0.2922 0.1677 0.164 Uiso 1 1 calc R U
H20E H 0.1885 0.2668 0.0890 0.164 Uiso 1 1 calc R U
H20F H 0.2260 0.3178 0.1249 0.164 Uiso 1 1 calc R U
C21A C 0.5102(11) 0.2652(3) 0.2300(9) 0.063(2) Uani 1 1 d . .
H21D H 0.5652 0.2923 0.1959 0.095 Uiso 1 1 calc R U
H21E H 0.5104 0.2411 0.1716 0.095 Uiso 1 1 calc R U
H21F H 0.5927 0.2566 0.3002 0.095 Uiso 1 1 calc R U
C22A C -0.2449(12) 0.5712(4) 0.4247(6) 0.071(3) Uani 1 1 d . .
C23A C -0.4633(13) 0.5631(3) 0.4101(7) 0.066(2) Uani 1 1 d . .
H23D H -0.4885 0.5385 0.3547 0.098 Uiso 1 1 calc R U
H23E H -0.5301 0.5901 0.3791 0.098 Uiso 1 1 calc R U
H23F H -0.5159 0.5555 0.4867 0.098 Uiso 1 1 calc R U
C24A C -0.1989(16) 0.6129(3) 0.5066(11) 0.088(3) Uani 1 1 d . .
H24D H -0.2559 0.6081 0.5836 0.133 Uiso 1 1 calc R U
H24E H -0.2589 0.6396 0.4697 0.133 Uiso 1 1 calc R U
H24F H -0.0534 0.6170 0.5173 0.133 Uiso 1 1 calc R U
C25A C -0.1694(13) 0.5877(3) 0.3066(8) 0.069(2) Uani 1 1 d . .
H25D H -0.0223 0.5875 0.3102 0.103 Uiso 1 1 calc R U
H25E H -0.2177 0.6181 0.2914 0.103 Uiso 1 1 calc R U
H25F H -0.2198 0.5680 0.2429 0.103 Uiso 1 1 calc R U

loop_
_atom_site_aniso_label
_atom_site_aniso_U_11
_atom_site_aniso_U_22
_atom_site_aniso_U_33
_atom_site_aniso_U_23
_atom_site_aniso_U_13
_atom_site_aniso_U_12
C1B 0.021(3) 0.044(3) 0.040(3) -0.004(3) 0.007(2) -0.001(2)
O1B 0.023(2) 0.055(3) 0.062(3) -0.025(2) 0.0015(18) -0.0007(19)
C2B 0.026(3) 0.032(3) 0.048(3) -0.008(3) 0.003(2) 0.000(2)
O2B 0.029(3) 0.082(4) 0.131(6) -0.065(4) 0.000(3) 0.001(3)
C3B 0.024(3) 0.041(3) 0.057(4) -0.009(3) 0.004(3) 0.003(2)
O3B 0.047(3) 0.049(3) 0.059(3) 0.003(2) 0.025(2) 0.012(2)
O4B 0.063(3) 0.140(6) 0.045(3) 0.024(3) 0.019(2) 0.057(4)
C4B 0.031(4) 0.047(4) 0.086(5) -0.033(4) 0.002(3) -0.002(3)
C5B 0.025(3) 0.050(4) 0.070(4) -0.025(3) 0.003(3) -0.001(3)
C6B 0.032(3) 0.035(3) 0.055(4) -0.014(3) 0.005(3) 0.001(2)
C7B 0.024(3) 0.041(3) 0.050(3) -0.011(3) 0.001(2) 0.002(2)
C8B 0.022(3) 0.041(3) 0.039(3) -0.014(3) 0.000(2) -0.002(2)
C9B 0.031(3) 0.059(4) 0.029(3) -0.006(3) 0.001(2) 0.008(3)
C10B 0.033(3) 0.083(5) 0.035(3) -0.003(3) 0.002(3) 0.023(3)
C11B 0.042(4) 0.075(5) 0.032(3) -0.005(3) -0.001(3) 0.019(3)
C12B 0.037(3) 0.051(4) 0.034(3) -0.003(3) 0.005(2) 0.005(3)
C13B 0.034(3) 0.036(3) 0.041(3) -0.008(2) 0.008(2) 0.002(2)
C14B 0.036(3) 0.045(3) 0.043(3) -0.002(3) 0.006(3) 0.008(3)
C15B 0.050(4) 0.061(4) 0.064(4) 0.014(4) 0.017(3) 0.000(3)
C16B 0.052(4) 0.059(4) 0.057(4) 0.001(4) 0.004(3) 0.016(4)
C17B 0.042(4) 0.072(5) 0.041(3) 0.001(3) 0.000(3) 0.018(3)
C18B 0.028(4) 0.083(6) 0.125(8) -0.073(6) 0.009(4) -0.003(4)
C19B 0.063(6) 0.145(11) 0.087(7) -0.059(7) -0.011(5) 0.014(6)
C20B 0.054(6) 0.079(7) 0.258(19) -0.089(10) 0.049(8) -0.013(5)
C21B 0.034(4) 0.081(6) 0.130(8) -0.070(6) 0.016(4) -0.002(4)
C22B 0.054(4) 0.058(4) 0.051(4) 0.007(3) -0.005(3) 0.003(3)
C23B 0.055(4) 0.070(5) 0.059(4) 0.000(4) -0.006(3) 0.012(4)
C24B 0.062(5) 0.063(5) 0.066(5) 0.011(4) 0.009(4) 0.006(4)
C25B 0.083(6) 0.054(5) 0.073(5) -0.009(4) -0.010(4) 0.033(4)
O1A 0.019(2) 0.056(3) 0.061(3) -0.014(2) 0.0009(18) -0.0018(18)
C1A 0.020(3) 0.040(3) 0.043(3) -0.010(3) -0.002(2) 0.002(2)
C2A 0.022(3) 0.037(3) 0.036(3) -0.003(2) 0.001(2) 0.003(2)
O2A 0.022(2) 0.073(3) 0.085(4) -0.034(3) 0.001(2) -0.007(2)
O3A 0.047(3) 0.046(3) 0.063(3) 0.002(2) 0.026(2) 0.011(2)
C3A 0.022(3) 0.040(3) 0.047(3) -0.004(3) 0.004(2) 0.002(2)
O4A 0.071(4) 0.168(7) 0.050(3) 0.035(4) 0.029(3) 0.079(5)
C4A 0.023(3) 0.045(3) 0.046(3) -0.007(3) -0.003(2) 0.001(2)
C5A 0.027(3) 0.034(3) 0.053(4) -0.003(3) 0.000(2) 0.000(2)
C6A 0.022(3) 0.039(3) 0.049(3) -0.004(3) 0.003(2) 0.000(2)
C7A 0.025(3) 0.038(3) 0.044(3) -0.005(3) 0.002(2) 0.001(2)
C8A 0.025(3) 0.046(3) 0.043(3) -0.009(3) 0.004(2) 0.001(3)
C9A 0.026(3) 0.074(5) 0.037(3) -0.001(3) 0.001(2) 0.012(3)
C10A 0.047(4) 0.095(6) 0.031(3) 0.004(3) 0.005(3) 0.034(4)
C11A 0.039(4) 0.081(5) 0.037(3) -0.002(3) 0.001(3) 0.024(4)
C12A 0.039(3) 0.052(4) 0.040(3) -0.005(3) 0.007(3) 0.008(3)
C13A 0.028(3) 0.040(3) 0.049(3) -0.011(3) 0.008(3) 0.002(3)
C14A 0.036(3) 0.068(4) 0.036(3) -0.003(3) -0.001(2) 0.014(3)
C15A 0.049(4) 0.068(5) 0.051(4) 0.004(3) 0.009(3) 0.004(4)
C16A 0.038(3) 0.071(5) 0.046(4) -0.015(3) -0.007(3) 0.014(3)
C17A 0.052(4) 0.069(5) 0.046(4) -0.001(3) 0.001(3) 0.019(4)
C18A 0.034(4) 0.062(4) 0.076(5) -0.026(4) 0.001(3) -0.001(3)
C19A 0.057(5) 0.059(5) 0.189(12) -0.060(7) 0.045(7) -0.028(4)
C20A 0.065(6) 0.187(13) 0.075(6) -0.075(8) -0.015(5) 0.018(7)
C21A 0.043(4) 0.058(4) 0.089(6) -0.033(4) 0.009(4) -0.004(3)
C22A 0.060(5) 0.112(7) 0.041(4) 0.007(4) 0.009(3) 0.047(5)
C23A 0.061(5) 0.083(6) 0.053(4) 0.000(4) 0.005(4) 0.013(4)
C24A 0.080(6) 0.055(5) 0.125(9) -0.030(5) -0.046(6) 0.027(5)
C25A 0.054(5) 0.077(6) 0.075(5) -0.004(5) 0.003(4) 0.009(4)

loop_
_atom_type_symbol
_atom_type_description
_atom_type_scat_dispersion_real
_atom_type_scat_dispersion_imag
_atom_type_scat_source
C C 0.0181 0.0091 'International Tables Vol C Tables 4.2.6.8 and 6.1.1.4'
H H 0.0000 0.0000 'International Tables Vol C Tables 4.2.6.8 and 6.1.1.4'
O O 0.0492 0.0322 'International Tables Vol C Tables 4.2.6.8 and 6.1.1.4'

loop_
_geom_angle_atom_site_label_1
_geom_angle_atom_site_label_2
_geom_angle_atom_site_label_3
_geom_angle
C8B C1B C2B 109.5(5)
C8B C1B C14B 119.3(5)
C2B C1B C14B 111.8(5)
C8B C1B H1B 104.9
C2B C1B H1B 104.9
C14B C1B H1B 104.9
C3B C2B C7B 118.2(5)
C3B C2B C1B 124.0(5)
C7B C2B C1B 117.8(5)
C2B C3B C4B 122.5(5)
C2B C3B H3B 118.8
C4B C3B H3B 118.8
O2B C4B C3B 118.4(6)
O2B C4B C5B 121.6(6)
C3B C4B C5B 119.9(5)
C6B C5B C4B 117.4(6)
C6B C5B C18B 123.0(6)
C4B C5B C18B 119.5(5)
C5B C6B C7B 123.0(6)
C5B C6B H6B 118.5
C7B C6B H6B 118.5
O1B C7B C6B 119.0(5)
O1B C7B C2B 122.1(5)
C6B C7B C2B 118.9(5)
C9B C8B C13B 116.0(6)
C9B C8B C1B 129.1(6)
C13B C8B C1B 115.0(5)
C8B C9B C10B 123.6(6)
C8B C9B H9B 118.2
C10B C9B H9B 118.2
O4B C10B C9B 117.9(6)
O4B C10B C11B 122.2(6)
C9B C10B C11B 119.9(5)
C12B C11B C10B 115.9(6)
C12B C11B C22B 122.7(7)
C10B C11B C22B 121.1(6)
C11B C12B C13B 124.5(6)
C11B C12B H12B 117.8
C13B C12B H12B 117.8
O3B C13B C12B 119.3(6)
O3B C13B C8B 120.6(6)
C12B C13B C8B 120.1(5)
C15B C14B C17B 110.7(6)
C15B C14B C16B 107.5(6)
C17B C14B C16B 107.1(6)
C15B C14B C1B 114.0(6)
C17B C14B C1B 108.5(6)
C16B C14B C1B 108.7(5)
C14B C15B H15A 109.5
C14B C15B H15B 109.5
H15A C15B H15B 109.5
C14B C15B H15C 109.5
H15A C15B H15C 109.5
H15B C15B H15C 109.5
C14B C16B H16A 109.5
C14B C16B H16B 109.5
H16A C16B H16B 109.5
C14B C16B H16C 109.5
H16A C16B H16C 109.5
H16B C16B H16C 109.5
C14B C17B H17A 109.5
C14B C17B H17B 109.5
H17A C17B H17B 109.5
C14B C17B H17C 109.5
H17A C17B H17C 109.5
H17B C17B H17C 109.5
C20B C18B C21B 107.1(9)
C20B C18B C5B 110.3(9)
C21B C18B C5B 110.3(6)
C20B C18B C19B 109.4(10)
C21B C18B C19B 109.8(9)
C5B C18B C19B 109.8(8)
C18B C19B H19A 109.5
C18B C19B H19B 109.5
H19A C19B H19B 109.5
C18B C19B H19C 109.5
H19A C19B H19C 109.5
H19B C19B H19C 109.5
C18B C20B H20A 109.5
C18B C20B H20B 109.5
H20A C20B H20B 109.5
C18B C20B H20C 109.5
H20A C20B H20C 109.5
H20B C20B H20C 109.5
C18B C21B H21A 109.5
C18B C21B H21B 109.5
H21A C21B H21B 109.5
C18B C21B H21C 109.5
H21A C21B H21C 109.5
H21B C21B H21C 109.5
C25B C22B C24B 109.1(7)
C25B C22B C23B 109.6(7)
C24B C22B C23B 108.0(6)
C25B C22B C11B 111.0(6)
C24B C22B C11B 110.9(6)
C23B C22B C11B 108.3(6)
C22B C23B H23A 109.5
C22B C23B H23B 109.5
H23A C23B H23B 109.5
C22B C23B H23C 109.5
H23A C23B H23C 109.5
H23B C23B H23C 109.5
C22B C24B H24A 109.5
C22B C24B H24B 109.5
H24A C24B H24B 109.5
C22B C24B H24C 109.5
H24A C24B H24C 109.5
H24B C24B H24C 109.5
C22B C25B H25A 109.5
C22B C25B H25B 109.5
H25A C25B H25B 109.5
C22B C25B H25C 109.5
H25A C25B H25C 109.5
H25B C25B H25C 109.5
C2A C1A C8A 109.6(5)
C2A C1A C14A 114.1(5)
C8A C1A C14A 117.8(5)
C2A C1A H1A 104.6
C8A C1A H1A 104.6
C14A C1A H1A 104.6
C3A C2A C7A 117.6(5)
C3A C2A C1A 124.5(5)
C7A C2A C1A 117.9(5)
C2A C3A C4A 124.0(5)
C2A C3A H3A 118.0
C4A C3A H3A 118.0
O2A C4A C3A 119.3(5)
O2A C4A C5A 122.0(6)
C3A C4A C5A 118.7(5)
C6A C5A C4A 116.5(5)
C6A C5A C18A 124.3(5)
C4A C5A C18A 119.2(5)
C5A C6A C7A 125.0(5)
C5A C6A H6A 117.5
C7A C6A H6A 117.5
O1A C7A C6A 120.6(5)
O1A C7A C2A 121.2(5)
C6A C7A C2A 118.2(5)
C9A C8A C13A 117.3(6)
C9A C8A C1A 128.5(6)
C13A C8A C1A 114.2(5)
C8A C9A C10A 123.0(6)
C8A C9A H9A 118.5
C10A C9A H9A 118.5
O4A C10A C9A 119.2(7)
O4A C10A C11A 120.7(7)
C9A C10A C11A 120.1(6)
C12A C11A C10A 115.6(6)
C12A C11A C22A 123.3(7)
C10A C11A C22A 121.1(6)
C11A C12A C13A 123.9(6)
C11A C12A H12A 118.0
C13A C12A H12A 118.0
O3A C13A C8A 120.7(6)
O3A C13A C12A 119.2(6)
C8A C13A C12A 120.0(5)
C16A C14A C15A 112.6(6)
C16A C14A C17A 108.6(6)
C15A C14A C17A 105.4(6)
C16A C14A C1A 109.6(6)
C15A C14A C1A 113.3(5)
C17A C14A C1A 107.0(5)
C14A C15A H15D 109.5
C14A C15A H15E 109.5
H15D C15A H15E 109.5
C14A C15A H15F 109.5
H15D C15A H15F 109.5
H15E C15A H15F 109.5
C14A C16A H16D 109.5
C14A C16A H16E 109.5
H16D C16A H16E 109.5
C14A C16A H16F 109.5
H16D C16A H16F 109.5
H16E C16A H16F 109.5
C14A C17A H17D 109.5
C14A C17A H17E 109.5
H17D C17A H17E 109.5
C14A C17A H17F 109.5
H17D C17A H17F 109.5
H17E C17A H17F 109.5
C5A C18A C19A 109.2(7)
C5A C18A C21A 111.5(6)
C19A C18A C21A 107.8(7)
C5A C18A C20A 109.5(7)
C19A C18A C20A 112.0(9)
C21A C18A C20A 106.8(8)
C18A C19A H19D 109.5
C18A C19A H19E 109.5
H19D C19A H19E 109.5
C18A C19A H19F 109.5
H19D C19A H19F 109.5
H19E C19A H19F 109.5
C18A C20A H20D 109.5
C18A C20A H20E 109.5
H20D C20A H20E 109.5
C18A C20A H20F 109.5
H20D C20A H20F 109.5
H20E C20A H20F 109.5
C18A C21A H21D 109.5
C18A C21A H21E 109.5
H21D C21A H21E 109.5
C18A C21A H21F 109.5
H21D C21A H21F 109.5
H21E C21A H21F 109.5
C23A C22A C11A 112.3(8)
C23A C22A C25A 108.6(7)
C11A C22A C25A 112.8(6)
C23A C22A C24A 111.0(7)
C11A C22A C24A 110.4(6)
C25A C22A C24A 101.2(9)
C22A C23A H23D 109.5
C22A C23A H23E 109.5
H23D C23A H23E 109.5
C22A C23A H23F 109.5
H23D C23A H23F 109.5
H23E C23A H23F 109.5
C22A C24A H24D 109.5
C22A C24A H24E 109.5
H24D C24A H24E 109.5
C22A C24A H24F 109.5
H24D C24A H24F 109.5
H24E C24A H24F 109.5
C22A C25A H25D 109.5
C22A C25A H25E 109.5
H25D C25A H25E 109.5
C22A C25A H25F 109.5
H25D C25A H25F 109.5
H25E C25A H25F 109.5

loop_
_geom_bond_atom_site_label_1
_geom_bond_atom_site_label_2
_geom_bond_distance
C1B C8B 1.518(8)
C1B C2B 1.526(8)
C1B C14B 1.556(9)
C1B H1B 1.0000
O1B C7B 1.219(7)
C2B C3B 1.338(8)
C2B C7B 1.489(8)
O2B C4B 1.226(8)
C3B C4B 1.472(9)
C3B H3B 0.9500
O3B C13B 1.220(7)
O4B C10B 1.224(8)
C4B C5B 1.492(9)
C5B C6B 1.336(9)
C5B C18B 1.546(10)
C6B C7B 1.484(8)
C6B H6B 0.9500
C8B C9B 1.347(8)
C8B C13B 1.490(9)
C9B C10B 1.484(9)
C9B H9B 0.9500
C10B C11B 1.484(10)
C11B C12B 1.345(9)
C11B C22B 1.591(10)
C12B C13B 1.460(9)
C12B H12B 0.9500
C14B C15B 1.531(10)
C14B C17B 1.533(10)
C14B C16B 1.533(9)
C15B H15A 0.9800
C15B H15B 0.9800
C15B H15C 0.9800
C16B H16A 0.9800
C16B H16B 0.9800
C16B H16C 0.9800
C17B H17A 0.9800
C17B H17B 0.9800
C17B H17C 0.9800
C18B C20B 1.509(17)
C18B C21B 1.540(10)
C18B C19B 1.564(17)
C19B H19A 0.9800
C19B H19B 0.9800
C19B H19C 0.9800
C20B H20A 0.9800
C20B H20B 0.9800
C20B H20C 0.9800
C21B H21A 0.9800
C21B H21B 0.9800
C21B H21C 0.9800
C22B C25B 1.500(12)
C22B C24B 1.528(11)
C22B C23B 1.538(11)
C23B H23A 0.9800
C23B H23B 0.9800
C23B H23C 0.9800
C24B H24A 0.9800
C24B H24B 0.9800
C24B H24C 0.9800
C25B H25A 0.9800
C25B H25B 0.9800
C25B H25C 0.9800
O1A C7A 1.205(7)
C1A C2A 1.503(8)
C1A C8A 1.521(8)
C1A C14A 1.575(9)
C1A H1A 1.0000
C2A C3A 1.342(8)
C2A C7A 1.497(8)
O2A C4A 1.207(7)
O3A C13A 1.235(7)
C3A C4A 1.483(9)
C3A H3A 0.9500
O4A C10A 1.221(8)
C4A C5A 1.505(8)
C5A C6A 1.342(8)
C5A C18A 1.512(10)
C6A C7A 1.479(8)
C6A H6A 0.9500
C8A C9A 1.342(9)
C8A C13A 1.471(9)
C9A C10A 1.476(10)
C9A H9A 0.9500
C10A C11A 1.509(10)
C11A C12A 1.342(9)
C11A C22A 1.535(11)
C12A C13A 1.479(9)
C12A H12A 0.9500
C14A C16A 1.519(10)
C14A C15A 1.539(11)
C14A C17A 1.550(10)
C15A H15D 0.9800
C15A H15E 0.9800
C15A H15F 0.9800
C16A H16D 0.9800
C16A H16E 0.9800
C16A H16F 0.9800
C17A H17D 0.9800
C17A H17E 0.9800
C17A H17F 0.9800
C18A C19A 1.516(14)
C18A C21A 1.536(10)
C18A C20A 1.551(15)
C19A H19D 0.9800
C19A H19E 0.9800
C19A H19F 0.9800
C20A H20D 0.9800
C20A H20E 0.9800
C20A H20F 0.9800
C21A H21D 0.9800
C21A H21E 0.9800
C21A H21F 0.9800
C22A C23A 1.478(12)
C22A C25A 1.536(13)
C22A C24A 1.580(14)
C23A H23D 0.9800
C23A H23E 0.9800
C23A H23F 0.9800
C24A H24D 0.9800
C24A H24E 0.9800
C24A H24F 0.9800
C25A H25D 0.9800
C25A H25E 0.9800
C25A H25F 0.9800

loop_
_geom_torsion_atom_site_label_1
_geom_torsion_atom_site_label_2
_geom_torsion_atom_site_label_3
_geom_torsion_atom_site_label_4
_geom_torsion
C8B C1B C2B C3B 48.8(8)
C14B C1B C2B C3B -85.8(7)
C8B C1B C2B C7B -129.5(6)
C14B C1B C2B C7B 95.9(6)
C7B C2B C3B C4B -1.3(10)
C1B C2B C3B C4B -179.6(6)
C2B C3B C4B O2B 175.4(8)
C2B C3B C4B C5B -0.7(12)
O2B C4B C5B C6B -174.7(8)
C3B C4B C5B C6B 1.3(12)
O2B C4B C5B C18B 1.9(13)
C3B C4B C5B C18B 177.9(8)
C4B C5B C6B C7B 0.2(11)
C18B C5B C6B C7B -176.3(8)
C5B C6B C7B O1B 176.6(7)
C5B C6B C7B C2B -2.2(10)
C3B C2B C7B O1B -176.1(6)
C1B C2B C7B O1B 2.3(9)
C3B C2B C7B C6B 2.7(9)
C1B C2B C7B C6B -178.9(5)
C2B C1B C8B C9B -122.3(7)
C14B C1B C8B C9B 8.4(9)
C2B C1B C8B C13B 59.7(6)
C14B C1B C8B C13B -169.6(5)
C13B C8B C9B C10B 1.8(9)
C1B C8B C9B C10B -176.2(6)
C8B C9B C10B O4B 175.4(7)
C8B C9B C10B C11B -1.7(11)
O4B C10B C11B C12B -177.3(8)
C9B C10B C11B C12B -0.3(10)
O4B C10B C11B C22B -3.4(12)
C9B C10B C11B C22B 173.6(6)
C10B C11B C12B C13B 2.0(10)
C22B C11B C12B C13B -171.7(6)
C11B C12B C13B O3B 178.8(7)
C11B C12B C13B C8B -2.0(10)
C9B C8B C13B O3B 179.1(6)
C1B C8B C13B O3B -2.6(8)
C9B C8B C13B C12B -0.1(8)
C1B C8B C13B C12B 178.2(5)
C8B C1B C14B C15B -62.4(8)
C2B C1B C14B C15B 67.3(7)
C8B C1B C14B C17B 61.5(7)
C2B C1B C14B C17B -168.9(5)
C8B C1B C14B C16B 177.7(5)
C2B C1B C14B C16B -52.7(7)
C6B C5B C18B C20B -125.6(10)
C4B C5B C18B C20B 58.0(13)
C6B C5B C18B C21B -7.4(14)
C4B C5B C18B C21B 176.2(9)
C6B C5B C18B C19B 113.7(9)
C4B C5B C18B C19B -62.7(11)
C12B C11B C22B C25B 108.6(9)
C10B C11B C22B C25B -64.8(10)
C12B C11B C22B C24B -12.7(10)
C10B C11B C22B C24B 173.8(7)
C12B C11B C22B C23B -131.0(7)
C10B C11B C22B C23B 55.6(9)
C8A C1A C2A C3A -51.4(8)
C14A C1A C2A C3A 83.3(7)
C8A C1A C2A C7A 129.7(5)
C14A C1A C2A C7A -95.6(6)
C7A C2A C3A C4A 0.8(9)
C1A C2A C3A C4A -178.1(6)
C2A C3A C4A O2A 176.7(7)
C2A C3A C4A C5A -3.0(9)
O2A C4A C5A C6A -176.4(7)
C3A C4A C5A C6A 3.3(9)
O2A C4A C5A C18A 2.9(10)
C3A C4A C5A C18A -177.4(6)
C4A C5A C6A C7A -1.7(9)
C18A C5A C6A C7A 179.0(6)
C5A C6A C7A O1A -179.6(6)
C5A C6A C7A C2A -0.4(9)
C3A C2A C7A O1A -179.9(6)
C1A C2A C7A O1A -0.9(9)
C3A C2A C7A C6A 0.9(8)
C1A C2A C7A C6A 179.9(5)
C2A C1A C8A C9A 121.3(7)
C14A C1A C8A C9A -11.4(10)
C2A C1A C8A C13A -59.9(7)
C14A C1A C8A C13A 167.4(5)
C13A C8A C9A C10A -2.7(10)
C1A C8A C9A C10A 176.0(6)
C8A C9A C10A O4A -177.0(8)
C8A C9A C10A C11A 1.4(12)
O4A C10A C11A C12A 178.9(9)
C9A C10A C11A C12A 0.5(11)
O4A C10A C11A C22A 1.7(14)
C9A C10A C11A C22A -176.6(8)
C10A C11A C12A C13A -0.8(11)
C22A C11A C12A C13A 176.3(7)
C9A C8A C13A O3A -179.4(6)
C1A C8A C13A O3A 1.6(9)
C9A C8A C13A C12A 2.4(9)
C1A C8A C13A C12A -176.5(5)
C11A C12A C13A O3A -178.8(7)
C11A C12A C13A C8A -0.7(10)
C2A C1A C14A C16A 168.9(5)
C8A C1A C14A C16A -60.4(7)
C2A C1A C14A C15A -64.4(7)
C8A C1A C14A C15A 66.4(8)
C2A C1A C14A C17A 51.4(7)
C8A C1A C14A C17A -177.9(5)
C6A C5A C18A C19A 115.5(8)
C4A C5A C18A C19A -63.7(9)
C6A C5A C18A C21A -3.5(11)
C4A C5A C18A C21A 177.2(7)
C6A C5A C18A C20A -121.5(8)
C4A C5A C18A C20A 59.3(9)
C12A C11A C22A C23A 128.6(8)
C10A C11A C22A C23A -54.5(10)
C12A C11A C22A C25A 5.5(12)
C10A C11A C22A C25A -177.6(8)
C12A C11A C22A C24A -107.0(9)
C10A C11A C22A C24A 69.9(11)
